data_7244759
loop_
_publ_author_name
'Prapakaran, T.'
'Kuppuswamy, Subramaniam'
'Murugavel, Ramaswamy'

_publ_section_title
;
 Supramolecular aggregation in sterically encumbered monoarylphosphates
 and their H-bonded adducts: Multigram synthesis of elusive
 2,6-di-tert-butylphenyl phosphate
;
_journal_name_full CrystEngComm
_journal_paper_doi 10.1039/D2CE00172A
_journal_year 2022
_chemical_formula_moiety 'C14 H22 O4 P, C6 H13 N2'
_chemical_formula_sum 'C20 H35 N2 O4 P'
_chemical_formula_weight 398.47
_space_group_crystal_system monoclinic
_space_group_IT_number 14
_space_group_name_Hall '-P 2yn'
_space_group_name_H-M_alt 'P 1 21/n 1'
_atom_sites_solution_hydrogens mixed
_atom_sites_solution_primary dual
_audit_creation_date 2022-01-23
_audit_creation_method
;
Olex2 1.2
(compiled 2018.05.29 svn.r3508 for OlexSys, GUI svn.r5506)
;
_audit_update_record
;
2022-01-31 deposited with the CCDC.	2022-04-11 downloaded from the CCDC.
;
_cell_angle_alpha 90
_cell_angle_beta 101.019(2)
_cell_angle_gamma 90
_cell_formula_units_Z 16
_cell_length_a 19.7198(4)
_cell_length_b 15.6597(3)
_cell_length_c 27.7238(7)
_cell_measurement_reflns_used 12157
_cell_measurement_temperature 150.00(10)
_cell_measurement_theta_max 30.0100
_cell_measurement_theta_min 2.4670
_cell_volume 8403.4(3)
_computing_cell_refinement 'CrysAlisPro 1.171.41.93a (Rigaku OD, 2020)'
_computing_data_collection 'CrysAlisPro 1.171.41.93a (Rigaku OD, 2020)'
_computing_data_reduction 'CrysAlisPro 1.171.41.93a (Rigaku OD, 2020)'
_computing_molecular_graphics 'Olex2 (Dolomanov et al., 2009)'
_computing_publication_material 'Olex2 (Dolomanov et al., 2009)'
_computing_structure_refinement 'ShelXL (Sheldrick, 2015)'
_computing_structure_solution 'ShelXT (Sheldrick, 2015)'
_diffrn_ambient_environment N~2~
_diffrn_ambient_temperature 150.00(10)
_diffrn_detector 'CCD plate'
_diffrn_measured_fraction_theta_full 0.999
_diffrn_measured_fraction_theta_max 0.999
_diffrn_measurement_details
;
List of Runs (angles in degrees, time in seconds):

  # Type    Start    End  Width  t~exp~   \w     \q     \k     \f   Frames
#--------------------------------------------------------------------------
  1  \f    -54.27 145.73   1.00    5.00  81.87  -8.99  31.50    --   200
  2  \w    -99.96  16.04   1.00    5.00    --   -8.99 -59.25  92.08  116
  3  \f   -123.80 108.20   1.00    5.00  16.67  -8.99 -59.25    --   232
  4  \w    -99.96  16.04   1.00    5.00    --   -8.99 -59.25  20.08  116
;
_diffrn_measurement_device 'abstract diffractometer'
_diffrn_measurement_device_type 'Saxi-CrysAlisPro-abstract goniometer imported SAXI images'
_diffrn_measurement_method '\w and \f scans'
_diffrn_orient_matrix_type 'CrysAlisPro convention (1999,Acta A55,543-557)'
_diffrn_orient_matrix_UB_11 0.0158233000
_diffrn_orient_matrix_UB_12 -0.0347598000
_diffrn_orient_matrix_UB_13 0.0142648000
_diffrn_orient_matrix_UB_21 0.0024062000
_diffrn_orient_matrix_UB_22 0.0249304000
_diffrn_orient_matrix_UB_23 0.0216195000
_diffrn_orient_matrix_UB_31 -0.0329666000
_diffrn_orient_matrix_UB_32 -0.0148789000
_diffrn_orient_matrix_UB_33 0.0029030000
_diffrn_radiation_monochromator graphite
_diffrn_radiation_probe x-ray
_diffrn_radiation_type MoK\a
_diffrn_radiation_wavelength 0.71073
_diffrn_reflns_av_R_equivalents 0.1032
_diffrn_reflns_av_unetI/netI 0.0496
_diffrn_reflns_Laue_measured_fraction_full 0.999
_diffrn_reflns_Laue_measured_fraction_max 0.999
_diffrn_reflns_limit_h_max 25
_diffrn_reflns_limit_h_min -24
_diffrn_reflns_limit_k_max 20
_diffrn_reflns_limit_k_min -20
_diffrn_reflns_limit_l_max 35
_diffrn_reflns_limit_l_min -35
_diffrn_reflns_number 184163
_diffrn_reflns_point_group_measured_fraction_full 0.999
_diffrn_reflns_point_group_measured_fraction_max 0.999
_diffrn_reflns_theta_full 25.242
_diffrn_reflns_theta_max 27.103
_diffrn_reflns_theta_min 1.497
_diffrn_source 'fine-focus sealed X-ray tube'
_diffrn_source_type 'Enhance (Mo) X-ray Source'
_exptl_absorpt_coefficient_mu 0.158
_exptl_absorpt_correction_T_max 1.00000
_exptl_absorpt_correction_T_min 0.45758
_exptl_absorpt_correction_type multi-scan
_exptl_absorpt_process_details
;
CrysAlisPro 1.171.41.93a (Rigaku Oxford Diffraction, 2020)
Empirical absorption correction using spherical harmonics,
implemented in SCALE3 ABSPACK scaling algorithm.
;
_exptl_crystal_colour colourless
_exptl_crystal_colour_primary colourless
_exptl_crystal_density_diffrn 1.260
_exptl_crystal_description block
_exptl_crystal_F_000 3456
_exptl_crystal_size_max 0.298
_exptl_crystal_size_mid 0.28
_exptl_crystal_size_min 0.178
_refine_diff_density_max 0.388
_refine_diff_density_min -0.493
_refine_diff_density_rms 0.113
_refine_ls_extinction_method none
_refine_ls_goodness_of_fit_ref 1.037
_refine_ls_hydrogen_treatment mixed
_refine_ls_matrix_type full
_refine_ls_number_parameters 1021
_refine_ls_number_reflns 18534
_refine_ls_number_restraints 26
_refine_ls_restrained_S_all 3.654
_refine_ls_R_factor_all 0.0947
_refine_ls_R_factor_gt 0.0530
_refine_ls_shift/su_max 0.001
_refine_ls_shift/su_mean 0.000
_refine_ls_structure_factor_coef Fsqd
_refine_ls_weighting_details
;
 w=1/[\s^2^(Fo^2^)+(0.0841P)^2^+0.8624P]
 where P=(Fo^2^+2Fc^2^)/3
;
_refine_ls_weighting_scheme calc
_refine_ls_wR_factor_gt 0.1440
_refine_ls_wR_factor_ref 0.1716
_reflns_Friedel_coverage 0.000
_reflns_number_gt 11726
_reflns_number_total 18534
_reflns_threshold_expression 'I > 2\s(I)'
_cod_data_source_file d2ce00172a2.cif
_cod_data_source_block rm_tp_8_150_autored
_cod_database_code 7244759
_shelxl_version_number 2012-9
_chemical_oxdiff_formula 'C20 N2 O4 P'
_shelx_space_group_comment
;
The symmetry employed for this shelxl refinement is uniquely defined
by the following loop, which should always be used as a source of
symmetry information in preference to the above space-group names.
They are only intended as comments.
;
_shelx_estimated_absorpt_t_max 0.972
_shelx_estimated_absorpt_t_min 0.954
_reflns_odcompleteness_completeness 99.90
_reflns_odcompleteness_iscentric 1
_reflns_odcompleteness_theta 27.04
_olex2_refinement_description
;
1. Fixed Uiso
 At 1.2 times of:
  All C(H) groups, All C(H,H) groups, All N(H) groups, All O(H) groups
 At 1.5 times of:
  All C(H,H,H) groups
2. Restrained distances
 O14-H14 = O24-H24 = O34-H34 = O44-H44
 0.84 with sigma of 0.02
 N2-H2 = N4-H4A = N6-H6 = N8-H8
 0.88 with sigma of 0.02
 C14N-H14D = C14N-H14E = C20N-H20A = C20N-H20B = C10N-H10D = C10N-H10E = C13N-
 H13D = C9N-H9NA = C9N-H9NB = C2N-H2NA = C2N-H2NB = C1N-H1NA = C1N-H1NB = C22N-
 H22D = C8N-H3NB = C16N-H16A = C23N-H23D = C3N-H3NB
 0.99 with sigma of 0.02
3.a Secondary CH2 refined with riding coordinates:
 C14N(H14D,H14E), C20N(H20A,H20B), C10N(H10D,H10E), C13N(H13D,H13E), C9N(H9NA,
 H9NB), C2N(H2NA,H2NB), C19N(H19A,H19B), C18N(H18A,H18B), C17N(H17A,H17B),
 C1N(H1NA,H1NB), C22N(H22D,H22E), C12N(H12D,H12E), C15N(H15A,H15B), C7N(H7NA,
 H7NB), C8N(H8NA,H8NB), C16N(H16A,H16B), C23N(H23D,H23E), C11N(H11A,H11B),
 C3N(H3NA,H3NB), C21N(H21A,H21B), C4N(H4NA,H4NB), C24N(H24D,H24E), C6N(H6NA,
 H6NB), C5N(H5NA,H5NB)
3.b Aromatic/amide H refined with riding coordinates:
 C33(H33), C3(H3), C45(H45), C17(H17), C47(H47), C31(H31), C5(H5), C46(H46),
 C18(H18), C32(H32), C19(H19), C4(H4)
3.c Idealised Me refined as rotating group:
 C40(H40A,H40B,H40C), C22(H22A,H22B,H22C), C9(H9A,H9B,H9C), C51(H51A,H51B,
 H51C), C13(H13A,H13B,H13C), C41(H41A,H41B,H41C), C28(H28A,H28B,H28C), C36(H36A,
 H36B,H36C), C52(H52A,H52B,H52C), C24(H24A,H24B,H24C), C37(H37A,H37B,H37C),
 C8(H8A,H8B,H8C), C42(H42A,H42B,H42C), C14(H14A,H14B,H14C), C50(H50A,H50B,H50C),
  C26(H26A,H26B,H26C), C38(H38A,H38B,H38C), C56(H56A,H56B,H56C), C12(H12A,H12B,
 H12C), C55(H55A,H55B,H55C), C27(H27A,H27B,H27C), C23(H23A,H23B,H23C), C54(H54A,
 H54B,H54C), C10(H10A,H10B,H10C)
;
_olex2_submission_special_instructions 'No special instructions were received'
_oxdiff_exptl_absorpt_empirical_details
;
Empirical correction (ABSPACK) includes:
- Absorption correction using spherical harmonics
- Frame scaling
;
_oxdiff_exptl_absorpt_empirical_full_max 1.894
_oxdiff_exptl_absorpt_empirical_full_min 0.714

loop_
_space_group_symop_operation_xyz
'x, y, z'
'-x+1/2, y+1/2, -z+1/2'
'-x, -y, -z'
'x-1/2, -y-1/2, z-1/2'

loop_
_atom_site_label
_atom_site_type_symbol
_atom_site_fract_x
_atom_site_fract_y
_atom_site_fract_z
_atom_site_U_iso_or_equiv
_atom_site_adp_type
_atom_site_occupancy
_atom_site_site_symmetry_order
_atom_site_calc_flag
_atom_site_refinement_flags_posn
_atom_site_refinement_flags_adp
_atom_site_refinement_flags_occupancy
_atom_site_disorder_assembly
_atom_site_disorder_group
P1 P -0.02340(2) 0.33560(3) 0.41502(2) 0.01768(13) Uani 1 1 d . . . . .
P2 P -0.23002(2) 0.16226(3) 0.08461(2) 0.01736(13) Uani 1 1 d . . . . .
P3 P 0.27039(2) 0.15231(3) 0.09008(2) 0.01853(13) Uani 1 1 d . . . . .
P4 P 0.02570(2) -0.15996(3) 0.09289(2) 0.02063(13) Uani 1 1 d . . . . .
O21 O -0.19254(6) 0.22084(8) 0.13106(5) 0.0171(3) Uani 1 1 d . . . . .
O31 O 0.30619(6) 0.21629(8) 0.13417(5) 0.0177(3) Uani 1 1 d . . . . .
O41 O 0.06025(6) -0.22413(8) 0.13733(5) 0.0177(3) Uani 1 1 d . . . . .
O11 O -0.05791(6) 0.27441(8) 0.36915(5) 0.0174(3) Uani 1 1 d . . . . .
O24 O -0.28086(6) 0.10351(8) 0.10655(5) 0.0218(3) Uani 1 1 d D . . . .
H24 H -0.3224(8) 0.1241(12) 0.1025(8) 0.026 Uiso 1 1 d DR . . . .
O14 O 0.02646(6) 0.39646(8) 0.39388(5) 0.0220(3) Uani 1 1 d D . . . .
H14 H 0.0688(8) 0.3764(12) 0.3997(8) 0.026 Uiso 1 1 d DR . . . .
O23 O -0.17174(6) 0.10815(8) 0.07440(5) 0.0242(3) Uani 1 1 d . . . . .
O13 O -0.08447(6) 0.38697(9) 0.42352(5) 0.0280(3) Uani 1 1 d . . . . .
O33 O 0.32431(6) 0.14564(9) 0.05904(5) 0.0286(4) Uani 1 1 d . . . . .
O32 O 0.24603(7) 0.07291(9) 0.11037(5) 0.0306(4) Uani 1 1 d . . . . .
O34 O 0.20737(6) 0.20385(9) 0.06117(5) 0.0245(3) Uani 1 1 d D . . . .
H34 H 0.1674(9) 0.1862(13) 0.0690(8) 0.029 Uiso 1 1 d DR . . . .
O22 O -0.26800(7) 0.21611(9) 0.04453(5) 0.0276(3) Uani 1 1 d . . . . .
O12 O 0.01450(7) 0.28414(9) 0.45628(5) 0.0286(3) Uani 1 1 d . . . . .
O44 O -0.03740(7) -0.21085(9) 0.06402(5) 0.0261(3) Uani 1 1 d D . . . .
H44 H -0.0755(9) -0.1938(13) 0.0725(8) 0.031 Uiso 1 1 d DR . . . .
O42 O 0.00242(9) -0.08030(9) 0.11301(6) 0.0394(4) Uani 1 1 d . . . . .
O43 O 0.07951(7) -0.15581(11) 0.06179(6) 0.0370(4) Uani 1 1 d . . . . .
N6 N 0.28712(8) 0.33899(10) 0.42035(6) 0.0204(4) Uani 1 1 d D . . . .
H6 H 0.3332(8) 0.3350(12) 0.4258(7) 0.024 Uiso 1 1 d DR . . . .
N4 N 0.04221(8) 0.65451(10) 0.42130(6) 0.0202(4) Uani 1 1 d D . . . .
H4A H 0.0884(8) 0.6568(12) 0.4274(7) 0.024 Uiso 1 1 d DR . . . .
N3 N -0.08782(8) 0.64350(11) 0.40646(6) 0.0229(4) Uani 1 1 d . . . . .
N2 N -0.21265(8) 0.35118(11) 0.41653(6) 0.0224(4) Uani 1 1 d D . . . .
H2 H -0.1680(8) 0.3633(13) 0.4173(8) 0.027 Uiso 1 1 d DR . . . .
N8 N -0.04212(8) 0.14257(10) 0.08137(6) 0.0219(4) Uani 1 1 d D . . . .
H8 H -0.0863(8) 0.1313(12) 0.0798(8) 0.026 Uiso 1 1 d DR . . . .
N5 N 0.15751(8) 0.35656(10) 0.40706(6) 0.0229(4) Uani 1 1 d . . . . .
N7 N 0.08331(8) 0.16866(11) 0.07827(7) 0.0266(4) Uani 1 1 d . . . . .
N1 N -0.33843(8) 0.32242(11) 0.41756(7) 0.0284(4) Uani 1 1 d . . . . .
C29 C 0.26630(9) 0.25945(12) 0.16261(7) 0.0170(4) Uani 1 1 d . . . . .
C14N C 0.27009(9) 0.40785(12) 0.45350(7) 0.0199(4) Uani 1 1 d D . . . .
H14D H 0.2885 0.4633 0.4446 0.024 Uiso 1 1 calc DR . . . .
H14E H 0.2912 0.3948 0.4880 0.024 Uiso 1 1 calc DR . . . .
C20 C -0.24380(9) 0.21730(12) 0.20315(7) 0.0202(4) Uani 1 1 d . . . . .
C30 C 0.25408(9) 0.22149(12) 0.20660(7) 0.0184(4) Uani 1 1 d . . . . .
C20N C -0.02003(9) 0.08062(12) 0.04630(7) 0.0213(4) Uani 1 1 d D . . . .
H20A H -0.0467 0.0903 0.0127 0.026 Uiso 1 1 calc DR . . . .
H20B H -0.0284 0.0214 0.0561 0.026 Uiso 1 1 calc DR . . . .
C10N C 0.02179(9) 0.58714(12) 0.45404(7) 0.0214(4) Uani 1 1 d D . . . .
H10D H 0.0443 0.5979 0.4886 0.026 Uiso 1 1 calc DR . . . .
H10E H 0.0364 0.5302 0.4443 0.026 Uiso 1 1 calc DR . . . .
C1 C -0.01683(9) 0.23190(11) 0.34119(7) 0.0173(4) Uani 1 1 d . . . . .
C43 C 0.01955(9) -0.26631(11) 0.16574(7) 0.0170(4) Uani 1 1 d . . . . .
C13N C 0.19113(9) 0.41267(12) 0.44764(7) 0.0219(4) Uani 1 1 d D . . . .
H13D H 0.1774 0.3948 0.4786 0.026 Uiso 1 1 calc DR . . . .
H13E H 0.1757 0.4723 0.4407 0.026 Uiso 1 1 calc R . . . .
C2 C 0.00793(9) 0.14925(12) 0.35576(8) 0.0203(4) Uani 1 1 d . . . . .
C35 C 0.26085(10) 0.39721(12) 0.10527(8) 0.0232(4) Uani 1 1 d . . . . .
C9N C -0.05719(9) 0.59004(12) 0.44892(8) 0.0225(4) Uani 1 1 d D . . . .
H9NA H -0.0762 0.5314 0.4443 0.027 Uiso 1 1 calc DR . . . .
H9NB H -0.0692 0.6138 0.4793 0.027 Uiso 1 1 calc DR . . . .
C6 C -0.00402(9) 0.27233(12) 0.29826(7) 0.0206(4) Uani 1 1 d . . . . .
C15 C -0.23208(9) 0.26120(11) 0.16086(7) 0.0178(4) Uani 1 1 d . . . . .
C16 C -0.25672(9) 0.34462(12) 0.14900(8) 0.0201(4) Uani 1 1 d . . . . .
C34 C 0.24113(9) 0.34169(12) 0.14690(8) 0.0209(4) Uani 1 1 d . . . . .
C2N C -0.23862(10) 0.41781(12) 0.44672(8) 0.0252(5) Uani 1 1 d D . . . .
H2NA H -0.2340 0.4750 0.4325 0.030 Uiso 1 1 calc DR . . . .
H2NB H -0.2114 0.4170 0.4806 0.030 Uiso 1 1 calc DR . . . .
C48 C 0.00771(9) -0.22758(12) 0.20950(7) 0.0185(4) Uani 1 1 d . . . . .
C11 C -0.01192(10) 0.09201(12) 0.39653(8) 0.0237(5) Uani 1 1 d . . . . .
C40 C 0.23325(10) 0.06485(12) 0.22089(8) 0.0241(5) Uani 1 1 d . . . . .
H40A H 0.1916 0.0805 0.2333 0.036 Uiso 1 1 calc GR . . . .
H40B H 0.2533 0.0129 0.2375 0.036 Uiso 1 1 calc GR . . . .
H40C H 0.2212 0.0545 0.1854 0.036 Uiso 1 1 calc GR . . . .
C19N C 0.05728(10) 0.09455(13) 0.04748(8) 0.0257(5) Uani 1 1 d . . . . .
H19A H 0.0832 0.0428 0.0607 0.031 Uiso 1 1 calc R . . . .
H19B H 0.0650 0.1040 0.0136 0.031 Uiso 1 1 calc R . . . .
C25 C -0.23809(10) 0.40439(12) 0.10868(8) 0.0238(5) Uani 1 1 d . . . . .
C53 C 0.01284(10) -0.40440(12) 0.10840(8) 0.0243(5) Uani 1 1 d . . . . .
C33 C 0.19517(10) 0.37914(13) 0.17316(8) 0.0261(5) Uani 1 1 d . . . . .
H33 H 0.1757 0.4331 0.1629 0.031 Uiso 1 1 calc R . . . .
C22 C -0.26575(10) 0.06216(12) 0.22119(8) 0.0255(5) Uani 1 1 d . . . . .
H22A H -0.3022 0.0808 0.2384 0.038 Uiso 1 1 calc GR . . . .
H22B H -0.2446 0.0096 0.2363 0.038 Uiso 1 1 calc GR . . . .
H22C H -0.2857 0.0514 0.1866 0.038 Uiso 1 1 calc GR . . . .
C9 C 0.01392(10) 0.42823(12) 0.27912(8) 0.0254(5) Uani 1 1 d . . . . .
H9A H 0.0295 0.4414 0.3140 0.038 Uiso 1 1 calc GR . . . .
H9B H -0.0079 0.4789 0.2620 0.038 Uiso 1 1 calc GR . . . .
H9C H 0.0536 0.4113 0.2648 0.038 Uiso 1 1 calc GR . . . .
C44 C -0.00622(9) -0.34811(12) 0.15007(7) 0.0203(4) Uani 1 1 d . . . . .
C18N C 0.26078(9) 0.36327(14) 0.36824(7) 0.0241(5) Uani 1 1 d . . . . .
H18A H 0.2699 0.3169 0.3461 0.029 Uiso 1 1 calc R . . . .
H18B H 0.2843 0.4156 0.3600 0.029 Uiso 1 1 calc R . . . .
C3 C 0.05548(10) 0.11430(13) 0.32980(8) 0.0262(5) Uani 1 1 d . . . . .
H3 H 0.0753 0.0602 0.3395 0.031 Uiso 1 1 calc R . . . .
C21 C -0.21050(9) 0.13227(12) 0.22476(7) 0.0223(4) Uani 1 1 d . . . . .
C45 C -0.05268(10) -0.38472(13) 0.17593(8) 0.0271(5) Uani 1 1 d . . . . .
H45 H -0.0730 -0.4382 0.1654 0.033 Uiso 1 1 calc R . . . .
C39 C 0.28603(9) 0.13798(12) 0.23105(7) 0.0213(4) Uani 1 1 d . . . . .
C17N C 0.18282(10) 0.37901(14) 0.36185(8) 0.0274(5) Uani 1 1 d . . . . .
H17A H 0.1728 0.4399 0.3539 0.033 Uiso 1 1 calc R . . . .
H17B H 0.1582 0.3442 0.3341 0.033 Uiso 1 1 calc R . . . .
C49 C 0.04007(9) -0.14424(12) 0.23353(7) 0.0218(4) Uani 1 1 d . . . . .
C51 C -0.01331(10) -0.07141(12) 0.22385(8) 0.0257(5) Uani 1 1 d . . . . .
H51A H -0.0270 -0.0621 0.1884 0.039 Uiso 1 1 calc GR . . . .
H51B H 0.0071 -0.0190 0.2396 0.039 Uiso 1 1 calc GR . . . .
H51C H -0.0540 -0.0869 0.2374 0.039 Uiso 1 1 calc GR . . . .
C7 C -0.03854(9) 0.35479(12) 0.27364(7) 0.0223(4) Uani 1 1 d . . . . .
C1N C -0.31490(10) 0.39902(13) 0.44723(8) 0.0267(5) Uani 1 1 d D . . . .
H1NA H -0.3209 0.3898 0.4815 0.032 Uiso 1 1 calc DR . . . .
H1NB H -0.3434 0.4487 0.4339 0.032 Uiso 1 1 calc DR . . . .
C22N C 0.00013(10) 0.12997(14) 0.13141(8) 0.0292(5) Uani 1 1 d D . . . .
H22D H -0.0042 0.0703 0.1423 0.035 Uiso 1 1 calc DR . . . .
H22E H -0.0161 0.1685 0.1551 0.035 Uiso 1 1 calc R . . . .
C13 C -0.07769(10) 0.11879(13) 0.41464(8) 0.0259(5) Uani 1 1 d . . . . .
H13A H -0.0688 0.1714 0.4339 0.039 Uiso 1 1 calc GR . . . .
H13B H -0.0913 0.0734 0.4352 0.039 Uiso 1 1 calc GR . . . .
H13C H -0.1150 0.1287 0.3863 0.039 Uiso 1 1 calc GR . . . .
C12N C 0.01606(10) 0.63047(15) 0.36910(7) 0.0286(5) Uani 1 1 d . . . . .
H12D H 0.0398 0.5784 0.3607 0.034 Uiso 1 1 calc R . . . .
H12E H 0.0249 0.6772 0.3470 0.034 Uiso 1 1 calc R . . . .
C17 C -0.30249(10) 0.37769(13) 0.17675(8) 0.0278(5) Uani 1 1 d . . . . .
H17 H -0.3223 0.4323 0.1686 0.033 Uiso 1 1 calc R . . . .
C15N C 0.17640(10) 0.26725(12) 0.42038(9) 0.0290(5) Uani 1 1 d . . . . .
H15A H 0.1564 0.2291 0.3928 0.035 Uiso 1 1 calc R . . . .
H15B H 0.1570 0.2506 0.4494 0.035 Uiso 1 1 calc R . . . .
C47 C -0.03923(10) -0.26959(13) 0.23329(8) 0.0246(5) Uani 1 1 d . . . . .
H47 H -0.0502 -0.2447 0.2621 0.030 Uiso 1 1 calc R . . . .
C31 C 0.20741(10) 0.26436(13) 0.23034(8) 0.0245(5) Uani 1 1 d . . . . .
H31 H 0.1962 0.2399 0.2592 0.029 Uiso 1 1 calc R . . . .
C5 C 0.04386(10) 0.23242(13) 0.27438(8) 0.0258(5) Uani 1 1 d . . . . .
H5 H 0.0555 0.2589 0.2462 0.031 Uiso 1 1 calc R . . . .
C41 C 0.30430(11) 0.15085(14) 0.28734(8) 0.0304(5) Uani 1 1 d . . . . .
H41A H 0.3347 0.2005 0.2949 0.046 Uiso 1 1 calc GR . . . .
H41B H 0.3279 0.0999 0.3027 0.046 Uiso 1 1 calc GR . . . .
H41C H 0.2619 0.1603 0.3001 0.046 Uiso 1 1 calc GR . . . .
C28 C -0.17390(10) 0.37898(13) 0.08831(8) 0.0259(5) Uani 1 1 d . . . . .
H28A H -0.1350 0.3695 0.1156 0.039 Uiso 1 1 calc GR . . . .
H28B H -0.1623 0.4248 0.0672 0.039 Uiso 1 1 calc GR . . . .
H28C H -0.1834 0.3263 0.0691 0.039 Uiso 1 1 calc GR . . . .
C36 C 0.32188(10) 0.36551(13) 0.08291(8) 0.0280(5) Uani 1 1 d . . . . .
H36A H 0.3614 0.3533 0.1093 0.042 Uiso 1 1 calc GR . . . .
H36B H 0.3347 0.4096 0.0612 0.042 Uiso 1 1 calc GR . . . .
H36C H 0.3085 0.3134 0.0639 0.042 Uiso 1 1 calc GR . . . .
C46 C -0.07014(10) -0.34546(13) 0.21660(8) 0.0283(5) Uani 1 1 d . . . . .
H46 H -0.1033 -0.3708 0.2329 0.034 Uiso 1 1 calc R . . . .
C18 C -0.32006(11) 0.33354(13) 0.21579(9) 0.0303(5) Uani 1 1 d . . . . .
H18 H -0.3527 0.3568 0.2333 0.036 Uiso 1 1 calc R . . . .
C52 C 0.10694(10) -0.11448(13) 0.21793(8) 0.0295(5) Uani 1 1 d . . . . .
H52A H 0.1398 -0.1620 0.2211 0.044 Uiso 1 1 calc GR . . . .
H52B H 0.1272 -0.0673 0.2391 0.044 Uiso 1 1 calc GR . . . .
H52C H 0.0965 -0.0952 0.1837 0.044 Uiso 1 1 calc GR . . . .
C24 C -0.15074(10) 0.09693(14) 0.20255(9) 0.0323(5) Uani 1 1 d . . . . .
H24A H -0.1682 0.0788 0.1686 0.048 Uiso 1 1 calc GR . . . .
H24B H -0.1301 0.0479 0.2219 0.048 Uiso 1 1 calc GR . . . .
H24C H -0.1157 0.1415 0.2029 0.048 Uiso 1 1 calc GR . . . .
C37 C 0.19815(10) 0.40891(14) 0.06327(8) 0.0312(5) Uani 1 1 d . . . . .
H37A H 0.1848 0.3535 0.0479 0.047 Uiso 1 1 calc GR . . . .
H37B H 0.2103 0.4481 0.0387 0.047 Uiso 1 1 calc GR . . . .
H37C H 0.1594 0.4325 0.0765 0.047 Uiso 1 1 calc GR . . . .
C7N C -0.06660(10) 0.73297(13) 0.41731(9) 0.0311(5) Uani 1 1 d . . . . .
H7NA H -0.0883 0.7550 0.4442 0.037 Uiso 1 1 calc R . . . .
H7NB H -0.0823 0.7688 0.3879 0.037 Uiso 1 1 calc R . . . .
C8 C -0.10331(10) 0.38609(14) 0.29181(9) 0.0310(5) Uani 1 1 d . . . . .
H8A H -0.1365 0.3391 0.2901 0.047 Uiso 1 1 calc GR . . . .
H8B H -0.1244 0.4333 0.2710 0.047 Uiso 1 1 calc GR . . . .
H8C H -0.0902 0.4057 0.3259 0.047 Uiso 1 1 calc GR . . . .
C32 C 0.17715(10) 0.34055(13) 0.21343(8) 0.0287(5) Uani 1 1 d . . . . .
H32 H 0.1440 0.3664 0.2295 0.034 Uiso 1 1 calc R . . . .
C19 C -0.28987(10) 0.25558(13) 0.22902(8) 0.0263(5) Uani 1 1 d . . . . .
H19 H -0.3008 0.2268 0.2567 0.032 Uiso 1 1 calc R . . . .
C42 C 0.35357(9) 0.10898(13) 0.21581(8) 0.0270(5) Uani 1 1 d . . . . .
H42A H 0.3437 0.0901 0.1815 0.040 Uiso 1 1 calc GR . . . .
H42B H 0.3738 0.0616 0.2369 0.040 Uiso 1 1 calc GR . . . .
H42C H 0.3862 0.1568 0.2194 0.040 Uiso 1 1 calc GR . . . .
C14 C 0.04810(10) 0.08767(14) 0.44068(8) 0.0324(5) Uani 1 1 d . . . . .
H14A H 0.0900 0.0687 0.4297 0.049 Uiso 1 1 calc GR . . . .
H14B H 0.0368 0.0472 0.4649 0.049 Uiso 1 1 calc GR . . . .
H14C H 0.0559 0.1444 0.4557 0.049 Uiso 1 1 calc GR . . . .
C50 C 0.05889(11) -0.15658(14) 0.28991(8) 0.0311(5) Uani 1 1 d . . . . .
H50A H 0.0168 -0.1677 0.3028 0.047 Uiso 1 1 calc GR . . . .
H50B H 0.0812 -0.1047 0.3052 0.047 Uiso 1 1 calc GR . . . .
H50C H 0.0906 -0.2051 0.2975 0.047 Uiso 1 1 calc GR . . . .
C8N C 0.01271(10) 0.73802(12) 0.43255(8) 0.0266(5) Uani 1 1 d D . . . .
H8NA H 0.0308 0.7843 0.4142 0.032 Uiso 1 1 calc R . . . .
H8NB H 0.0259 0.7504 0.4681 0.032 Uiso 1 1 calc R . . . .
C26 C -0.29969(10) 0.41136(14) 0.06541(9) 0.0325(5) Uani 1 1 d . . . . .
H26A H -0.3081 0.3557 0.0492 0.049 Uiso 1 1 calc GR . . . .
H26B H -0.2893 0.4536 0.0418 0.049 Uiso 1 1 calc GR . . . .
H26C H -0.3409 0.4292 0.0777 0.049 Uiso 1 1 calc GR . . . .
C16N C 0.25530(10) 0.25649(12) 0.43202(8) 0.0273(5) Uani 1 1 d D . . . .
H16A H 0.2709 0.2422 0.4672 0.033 Uiso 1 1 calc DR . . . .
H16B H 0.2693 0.2097 0.4120 0.033 Uiso 1 1 calc R . . . .
C23N C 0.04178(10) 0.24438(13) 0.06071(9) 0.0324(5) Uani 1 1 d D . . . .
H23D H 0.0453 0.2562 0.0262 0.039 Uiso 1 1 calc DR . . . .
H23E H 0.0602 0.2945 0.0808 0.039 Uiso 1 1 calc R . . . .
C38 C 0.28215(11) 0.48644(13) 0.12707(9) 0.0339(5) Uani 1 1 d . . . . .
H38A H 0.2421 0.5143 0.1365 0.051 Uiso 1 1 calc GR . . . .
H38B H 0.2988 0.5214 0.1024 0.051 Uiso 1 1 calc GR . . . .
H38C H 0.3190 0.4802 0.1561 0.051 Uiso 1 1 calc GR . . . .
C11N C -0.06190(10) 0.61413(16) 0.36281(8) 0.0335(5) Uani 1 1 d . . . . .
H11A H -0.0865 0.6447 0.3333 0.040 Uiso 1 1 calc R . . . .
H11B H -0.0712 0.5523 0.3579 0.040 Uiso 1 1 calc R . . . .
C4 C 0.07455(11) 0.15597(13) 0.29042(9) 0.0304(5) Uani 1 1 d . . . . .
H4 H 0.1087 0.1319 0.2745 0.036 Uiso 1 1 calc R . . . .
C56 C -0.04976(11) -0.41497(14) 0.06641(8) 0.0341(5) Uani 1 1 d . . . . .
H56A H -0.0890 -0.4370 0.0796 0.051 Uiso 1 1 calc GR . . . .
H56B H -0.0383 -0.4551 0.0421 0.051 Uiso 1 1 calc GR . . . .
H56C H -0.0619 -0.3595 0.0508 0.051 Uiso 1 1 calc GR . . . .
C12 C -0.02575(11) 0.00055(13) 0.37570(9) 0.0346(6) Uani 1 1 d . . . . .
H12A H -0.0603 0.0027 0.3452 0.052 Uiso 1 1 calc GR . . . .
H12B H -0.0429 -0.0352 0.3998 0.052 Uiso 1 1 calc GR . . . .
H12C H 0.0173 -0.0238 0.3689 0.052 Uiso 1 1 calc GR . . . .
C55 C 0.07452(10) -0.37400(13) 0.08620(8) 0.0287(5) Uani 1 1 d . . . . .
H55A H 0.0618 -0.3219 0.0671 0.043 Uiso 1 1 calc GR . . . .
H55B H 0.0871 -0.4186 0.0647 0.043 Uiso 1 1 calc GR . . . .
H55C H 0.1140 -0.3622 0.1127 0.043 Uiso 1 1 calc GR . . . .
C3N C -0.29601(10) 0.24923(13) 0.43763(9) 0.0342(5) Uani 1 1 d D . . . .
H3NA H -0.3108 0.1981 0.4173 0.041 Uiso 1 1 calc R . . . .
H3NB H -0.3029 0.2375 0.4714 0.041 Uiso 1 1 calc DR . . . .
C27 C -0.22303(12) 0.49443(13) 0.13124(9) 0.0363(6) Uani 1 1 d . . . . .
H27A H -0.2656 0.5187 0.1388 0.054 Uiso 1 1 calc GR . . . .
H27B H -0.2059 0.5314 0.1077 0.054 Uiso 1 1 calc GR . . . .
H27C H -0.1881 0.4902 0.1615 0.054 Uiso 1 1 calc GR . . . .
C23 C -0.18059(12) 0.14632(15) 0.27985(8) 0.0368(6) Uani 1 1 d . . . . .
H23A H -0.1470 0.1931 0.2836 0.055 Uiso 1 1 calc GR . . . .
H23B H -0.1577 0.0939 0.2939 0.055 Uiso 1 1 calc GR . . . .
H23C H -0.2181 0.1608 0.2971 0.055 Uiso 1 1 calc GR . . . .
C21N C 0.07579(11) 0.14986(17) 0.12919(8) 0.0386(6) Uani 1 1 d . . . . .
H21A H 0.0916 0.1996 0.1504 0.046 Uiso 1 1 calc R . . . .
H21B H 0.1051 0.1003 0.1417 0.046 Uiso 1 1 calc R . . . .
C54 C 0.03283(12) -0.49390(13) 0.13035(9) 0.0364(6) Uani 1 1 d . . . . .
H54A H 0.0696 -0.4882 0.1594 0.055 Uiso 1 1 calc GR . . . .
H54B H 0.0492 -0.5294 0.1058 0.055 Uiso 1 1 calc GR . . . .
H54C H -0.0077 -0.5208 0.1397 0.055 Uiso 1 1 calc GR . . . .
C10 C -0.06219(11) 0.33722(14) 0.21819(8) 0.0346(5) Uani 1 1 d . . . . .
H10A H -0.0218 0.3246 0.2036 0.052 Uiso 1 1 calc GR . . . .
H10B H -0.0860 0.3876 0.2022 0.052 Uiso 1 1 calc GR . . . .
H10C H -0.0937 0.2883 0.2136 0.052 Uiso 1 1 calc GR . . . .
C4N C -0.21972(10) 0.26637(13) 0.43842(9) 0.0337(5) Uani 1 1 d . . . . .
H4NA H -0.1936 0.2650 0.4727 0.040 Uiso 1 1 calc R . . . .
H4NB H -0.2007 0.2218 0.4195 0.040 Uiso 1 1 calc R . . . .
C24N C -0.03423(10) 0.23091(13) 0.06398(9) 0.0319(5) Uani 1 1 d . . . . .
H24D H -0.0481 0.2725 0.0872 0.038 Uiso 1 1 calc R . . . .
H24E H -0.0640 0.2395 0.0313 0.038 Uiso 1 1 calc R . . . .
C6N C -0.25255(11) 0.35409(18) 0.36543(8) 0.0422(6) Uani 1 1 d . . . . .
H6NA H -0.2354 0.3099 0.3452 0.051 Uiso 1 1 calc R . . . .
H6NB H -0.2471 0.4106 0.3507 0.051 Uiso 1 1 calc R . . . .
C5N C -0.32923(11) 0.33789(18) 0.36690(9) 0.0445(7) Uani 1 1 d . . . . .
H5NA H -0.3570 0.3880 0.3533 0.053 Uiso 1 1 calc R . . . .
H5NB H -0.3459 0.2878 0.3462 0.053 Uiso 1 1 calc R . . . .

loop_
_atom_site_aniso_label
_atom_site_aniso_U_11
_atom_site_aniso_U_22
_atom_site_aniso_U_33
_atom_site_aniso_U_23
_atom_site_aniso_U_13
_atom_site_aniso_U_12
P1 0.0140(2) 0.0192(3) 0.0206(3) -0.0054(2) 0.0051(2) -0.00093(18)
P2 0.0138(2) 0.0185(3) 0.0204(3) -0.0039(2) 0.0048(2) -0.00039(18)
P3 0.0140(2) 0.0227(3) 0.0190(3) -0.0048(2) 0.0036(2) 0.00063(19)
P4 0.0165(2) 0.0248(3) 0.0208(3) 0.0074(2) 0.0043(2) -0.00100(19)
O21 0.0136(6) 0.0180(7) 0.0203(7) -0.0046(5) 0.0048(5) -0.0005(5)
O31 0.0136(6) 0.0208(7) 0.0192(7) -0.0032(6) 0.0044(5) 0.0009(5)
O41 0.0139(6) 0.0212(7) 0.0189(7) 0.0049(6) 0.0051(5) -0.0005(5)
O11 0.0135(6) 0.0188(7) 0.0205(7) -0.0048(5) 0.0047(5) -0.0001(5)
O24 0.0145(6) 0.0237(7) 0.0282(8) -0.0053(6) 0.0065(6) -0.0018(5)
O14 0.0148(6) 0.0238(7) 0.0277(8) -0.0027(6) 0.0049(6) -0.0029(5)
O23 0.0164(6) 0.0268(8) 0.0310(9) -0.0097(6) 0.0084(6) -0.0012(5)
O13 0.0170(7) 0.0289(8) 0.0401(9) -0.0155(7) 0.0105(6) -0.0035(6)
O33 0.0151(7) 0.0467(9) 0.0250(8) -0.0127(7) 0.0066(6) -0.0009(6)
O32 0.0411(9) 0.0245(8) 0.0262(9) -0.0052(6) 0.0063(7) -0.0075(6)
O34 0.0139(6) 0.0328(8) 0.0258(8) -0.0012(6) 0.0008(6) 0.0000(6)
O22 0.0309(8) 0.0265(8) 0.0230(8) -0.0007(6) -0.0012(6) 0.0007(6)
O12 0.0349(8) 0.0274(8) 0.0215(8) -0.0023(6) 0.0004(6) -0.0035(6)
O44 0.0144(6) 0.0353(8) 0.0278(8) 0.0016(7) 0.0021(6) 0.0007(6)
O42 0.0598(11) 0.0246(8) 0.0308(9) 0.0072(7) 0.0013(8) 0.0100(7)
O43 0.0165(7) 0.0673(11) 0.0276(9) 0.0220(8) 0.0048(6) -0.0012(7)
N6 0.0133(7) 0.0259(9) 0.0220(9) -0.0011(7) 0.0036(7) 0.0008(7)
N4 0.0130(7) 0.0261(9) 0.0218(9) -0.0010(7) 0.0040(7) 0.0009(6)
N3 0.0162(8) 0.0307(9) 0.0219(10) 0.0012(8) 0.0039(7) 0.0003(7)
N2 0.0144(8) 0.0282(9) 0.0256(10) -0.0036(8) 0.0061(7) -0.0031(7)
N8 0.0136(7) 0.0248(9) 0.0283(10) -0.0007(8) 0.0069(7) -0.0012(7)
N5 0.0165(8) 0.0277(9) 0.0249(10) -0.0002(8) 0.0051(7) -0.0024(7)
N7 0.0151(8) 0.0341(10) 0.0310(11) -0.0059(8) 0.0053(7) -0.0020(7)
N1 0.0146(8) 0.0365(10) 0.0341(11) -0.0038(9) 0.0048(7) -0.0022(7)
C29 0.0117(8) 0.0209(10) 0.0181(10) -0.0052(8) 0.0020(7) -0.0005(7)
C14N 0.0187(9) 0.0238(10) 0.0169(11) -0.0020(8) 0.0028(8) -0.0004(8)
C20 0.0176(9) 0.0201(10) 0.0231(11) -0.0029(8) 0.0046(8) -0.0048(7)
C30 0.0135(8) 0.0221(10) 0.0192(11) -0.0040(8) 0.0019(8) -0.0039(7)
C20N 0.0203(9) 0.0220(10) 0.0211(11) -0.0005(8) 0.0027(8) -0.0001(8)
C10N 0.0226(10) 0.0213(10) 0.0203(11) 0.0010(8) 0.0038(8) 0.0027(8)
C1 0.0121(8) 0.0176(9) 0.0219(11) -0.0077(8) 0.0027(7) -0.0020(7)
C43 0.0113(8) 0.0193(10) 0.0202(10) 0.0054(8) 0.0026(7) 0.0019(7)
C13N 0.0180(9) 0.0255(11) 0.0233(11) -0.0009(9) 0.0064(8) 0.0018(8)
C2 0.0160(9) 0.0186(10) 0.0268(11) -0.0031(8) 0.0047(8) -0.0007(7)
C35 0.0218(10) 0.0206(10) 0.0284(12) 0.0025(9) 0.0081(9) 0.0019(8)
C9N 0.0181(9) 0.0230(10) 0.0272(12) 0.0009(9) 0.0066(8) -0.0030(8)
C6 0.0158(9) 0.0222(10) 0.0240(11) -0.0069(8) 0.0045(8) -0.0039(7)
C15 0.0120(8) 0.0194(10) 0.0229(11) -0.0072(8) 0.0051(8) -0.0025(7)
C16 0.0157(9) 0.0176(10) 0.0273(12) -0.0047(8) 0.0045(8) -0.0007(7)
C34 0.0177(9) 0.0183(10) 0.0268(12) -0.0009(8) 0.0048(8) -0.0006(7)
C2N 0.0248(10) 0.0216(10) 0.0304(12) -0.0044(9) 0.0085(9) -0.0022(8)
C48 0.0139(9) 0.0217(10) 0.0197(11) 0.0032(8) 0.0025(8) 0.0040(7)
C11 0.0204(10) 0.0173(10) 0.0345(13) 0.0005(9) 0.0081(9) 0.0009(8)
C40 0.0245(10) 0.0201(10) 0.0285(12) -0.0009(9) 0.0074(9) -0.0024(8)
C19N 0.0209(10) 0.0273(11) 0.0312(13) -0.0012(9) 0.0105(9) 0.0039(8)
C25 0.0190(9) 0.0181(10) 0.0348(13) 0.0016(9) 0.0063(9) 0.0007(8)
C53 0.0230(10) 0.0210(10) 0.0293(12) -0.0038(9) 0.0058(9) -0.0005(8)
C33 0.0240(10) 0.0203(10) 0.0363(13) -0.0043(9) 0.0119(9) 0.0020(8)
C22 0.0245(10) 0.0215(10) 0.0313(13) 0.0024(9) 0.0074(9) -0.0017(8)
C9 0.0262(10) 0.0237(11) 0.0266(12) 0.0026(9) 0.0060(9) -0.0015(8)
C44 0.0172(9) 0.0191(10) 0.0243(11) 0.0014(8) 0.0031(8) 0.0004(7)
C18N 0.0208(10) 0.0354(12) 0.0172(11) 0.0010(9) 0.0066(8) -0.0026(8)
C3 0.0220(10) 0.0189(10) 0.0398(14) -0.0033(9) 0.0111(9) 0.0018(8)
C21 0.0204(9) 0.0252(11) 0.0210(11) 0.0020(9) 0.0036(8) -0.0033(8)
C45 0.0227(10) 0.0211(10) 0.0394(14) 0.0040(10) 0.0104(9) -0.0024(8)
C39 0.0197(9) 0.0231(10) 0.0206(11) 0.0007(8) 0.0025(8) -0.0030(8)
C17N 0.0223(10) 0.0375(12) 0.0212(12) 0.0003(9) 0.0011(9) 0.0012(9)
C49 0.0194(9) 0.0231(10) 0.0227(11) -0.0021(9) 0.0033(8) 0.0015(8)
C51 0.0233(10) 0.0206(10) 0.0339(13) 0.0031(9) 0.0072(9) 0.0042(8)
C7 0.0209(10) 0.0237(10) 0.0216(11) -0.0007(9) 0.0022(8) -0.0011(8)
C1N 0.0207(10) 0.0246(11) 0.0369(13) -0.0015(10) 0.0110(9) 0.0043(8)
C22N 0.0285(11) 0.0377(13) 0.0216(12) -0.0014(10) 0.0057(9) -0.0052(9)
C13 0.0232(10) 0.0234(11) 0.0331(13) 0.0014(9) 0.0104(9) -0.0027(8)
C12N 0.0227(10) 0.0462(14) 0.0177(11) -0.0041(10) 0.0053(9) 0.0003(9)
C17 0.0218(10) 0.0196(10) 0.0442(14) -0.0057(10) 0.0117(10) 0.0002(8)
C15N 0.0250(10) 0.0225(11) 0.0408(14) -0.0009(10) 0.0094(10) -0.0057(8)
C47 0.0224(10) 0.0292(11) 0.0247(12) 0.0063(9) 0.0109(9) 0.0055(8)
C31 0.0242(10) 0.0273(11) 0.0244(12) -0.0062(9) 0.0106(9) -0.0058(8)
C5 0.0257(10) 0.0268(11) 0.0281(12) -0.0066(9) 0.0131(9) -0.0053(8)
C41 0.0333(12) 0.0330(12) 0.0232(12) -0.0004(10) 0.0014(9) -0.0019(9)
C28 0.0231(10) 0.0239(11) 0.0329(13) 0.0055(9) 0.0108(9) -0.0014(8)
C36 0.0251(10) 0.0297(11) 0.0320(13) 0.0053(10) 0.0127(9) 0.0003(9)
C46 0.0242(10) 0.0280(11) 0.0368(13) 0.0081(10) 0.0164(10) -0.0012(8)
C18 0.0271(11) 0.0290(12) 0.0400(14) -0.0092(10) 0.0197(10) -0.0017(9)
C52 0.0187(10) 0.0320(12) 0.0380(14) -0.0112(10) 0.0060(9) -0.0053(8)
C24 0.0226(10) 0.0339(12) 0.0411(14) 0.0138(11) 0.0078(10) 0.0079(9)
C37 0.0264(11) 0.0300(12) 0.0363(14) 0.0077(10) 0.0034(10) 0.0033(9)
C7N 0.0239(11) 0.0230(11) 0.0481(15) 0.0059(10) 0.0113(10) 0.0050(8)
C8 0.0224(10) 0.0331(12) 0.0383(14) 0.0092(10) 0.0077(10) 0.0082(9)
C32 0.0251(10) 0.0269(11) 0.0387(14) -0.0068(10) 0.0178(10) 0.0010(8)
C19 0.0270(11) 0.0274(11) 0.0284(12) -0.0048(9) 0.0149(9) -0.0079(9)
C42 0.0188(10) 0.0284(11) 0.0337(13) 0.0071(10) 0.0050(9) 0.0032(8)
C14 0.0270(11) 0.0328(12) 0.0367(14) 0.0084(10) 0.0042(10) 0.0044(9)
C50 0.0355(12) 0.0301(12) 0.0262(12) -0.0036(10) 0.0021(10) 0.0045(9)
C8N 0.0268(11) 0.0201(10) 0.0340(13) -0.0002(9) 0.0086(9) -0.0026(8)
C26 0.0260(11) 0.0275(12) 0.0424(15) 0.0082(10) 0.0030(10) 0.0044(9)
C16N 0.0288(11) 0.0199(10) 0.0335(13) 0.0006(9) 0.0067(9) 0.0016(8)
C23N 0.0270(11) 0.0257(11) 0.0478(15) 0.0002(11) 0.0154(10) -0.0028(9)
C38 0.0342(12) 0.0258(12) 0.0447(15) -0.0028(10) 0.0153(11) -0.0057(9)
C11N 0.0234(11) 0.0545(15) 0.0218(12) -0.0041(11) 0.0025(9) -0.0022(10)
C4 0.0287(11) 0.0266(11) 0.0412(14) -0.0092(10) 0.0202(10) 0.0013(9)
C56 0.0296(11) 0.0338(13) 0.0368(14) -0.0118(10) 0.0008(10) -0.0034(9)
C12 0.0357(12) 0.0199(11) 0.0517(16) -0.0029(10) 0.0173(11) -0.0038(9)
C55 0.0257(11) 0.0313(12) 0.0309(13) -0.0065(10) 0.0101(9) -0.0002(9)
C3N 0.0278(11) 0.0250(11) 0.0533(16) -0.0028(11) 0.0161(11) -0.0017(9)
C27 0.0377(13) 0.0186(11) 0.0555(17) -0.0022(10) 0.0167(12) -0.0032(9)
C23 0.0384(13) 0.0399(13) 0.0280(13) 0.0078(11) -0.0041(10) -0.0099(10)
C21N 0.0239(11) 0.0646(17) 0.0247(13) -0.0061(12) -0.0018(9) 0.0045(11)
C54 0.0355(12) 0.0254(12) 0.0505(16) -0.0001(11) 0.0136(11) 0.0062(9)
C10 0.0358(12) 0.0396(13) 0.0254(13) -0.0012(10) -0.0017(10) -0.0053(10)
C4N 0.0250(11) 0.0194(11) 0.0564(16) 0.0010(10) 0.0070(11) 0.0019(8)
C24N 0.0243(11) 0.0201(11) 0.0508(15) 0.0040(10) 0.0058(10) 0.0030(8)
C6N 0.0342(13) 0.0728(18) 0.0205(13) -0.0026(12) 0.0078(10) -0.0104(12)
C5N 0.0241(11) 0.0788(19) 0.0273(14) -0.0027(13) -0.0031(10) -0.0022(12)

loop_
_atom_type_symbol
_atom_type_description
_atom_type_scat_dispersion_real
_atom_type_scat_dispersion_imag
_atom_type_scat_source
C C 0.0033 0.0016 'International Tables Vol C Tables 4.2.6.8 and 6.1.1.4'
H H 0.0000 0.0000 'International Tables Vol C Tables 4.2.6.8 and 6.1.1.4'
N N 0.0061 0.0033 'International Tables Vol C Tables 4.2.6.8 and 6.1.1.4'
O O 0.0106 0.0060 'International Tables Vol C Tables 4.2.6.8 and 6.1.1.4'
P P 0.1023 0.0942 'International Tables Vol C Tables 4.2.6.8 and 6.1.1.4'

loop_
_geom_angle_atom_site_label_1
_geom_angle_atom_site_label_2
_geom_angle_atom_site_label_3
_geom_angle
_geom_angle_site_symmetry_1
_geom_angle_site_symmetry_3
_geom_angle_publ_flag
O14 P1 O11 105.33(7) . . ?
O13 P1 O11 102.06(7) . . ?
O13 P1 O14 108.24(8) . . ?
O12 P1 O11 110.86(8) . . ?
O12 P1 O14 111.18(8) . . ?
O12 P1 O13 118.12(9) . . ?
O24 P2 O21 104.46(7) . . ?
O23 P2 O21 102.60(7) . . ?
O23 P2 O24 108.19(8) . . ?
O22 P2 O21 111.04(8) . . ?
O22 P2 O24 110.89(8) . . ?
O22 P2 O23 118.50(8) . . ?
O33 P3 O31 102.74(7) . . ?
O33 P3 O34 108.88(8) . . ?
O32 P3 O31 110.84(8) . . ?
O32 P3 O33 118.55(9) . . ?
O32 P3 O34 110.08(8) . . ?
O34 P3 O31 104.71(7) . . ?
O44 P4 O41 104.42(7) . . ?
O42 P4 O41 110.49(8) . . ?
O42 P4 O44 110.50(9) . . ?
O42 P4 O43 119.27(10) . . ?
O43 P4 O41 102.85(7) . . ?
O43 P4 O44 108.11(9) . . ?
C15 O21 P2 120.10(11) . . ?
C29 O31 P3 120.80(11) . . ?
C43 O41 P4 121.01(11) . . ?
C1 O11 P1 120.91(11) . . ?
P2 O24 H24 113.0(13) . . ?
P1 O14 H14 110.9(13) . . ?
P3 O34 H34 111.4(13) . . ?
P4 O44 H44 110.4(14) . . ?
C14N N6 H6 106.7(13) . . ?
C14N N6 C16N 109.65(15) . . ?
C18N N6 H6 109.7(13) . . ?
C18N N6 C14N 109.55(15) . . ?
C18N N6 C16N 110.31(16) . . ?
C16N N6 H6 110.9(13) . . ?
C10N N4 H4A 107.2(13) . . ?
C12N N4 H4A 110.2(13) . . ?
C12N N4 C10N 109.14(16) . . ?
C8N N4 H4A 110.5(13) . . ?
C8N N4 C10N 109.33(15) . . ?
C8N N4 C12N 110.44(16) . . ?
C9N N3 C7N 108.58(16) . . ?
C11N N3 C9N 108.93(16) . . ?
C11N N3 C7N 109.52(16) . . ?
C2N N2 H2 106.3(13) . . ?
C4N N2 H2 110.5(13) . . ?
C4N N2 C2N 109.23(16) . . ?
C4N N2 C6N 110.20(18) . . ?
C6N N2 H2 110.8(14) . . ?
C6N N2 C2N 109.79(17) . . ?
C20N N8 H8 104.3(13) . . ?
C22N N8 H8 113.0(14) . . ?
C22N N8 C20N 109.82(15) . . ?
C24N N8 H8 109.6(13) . . ?
C24N N8 C20N 109.39(16) . . ?
C24N N8 C22N 110.60(17) . . ?
C17N N5 C13N 109.18(15) . . ?
C15N N5 C13N 108.50(16) . . ?
C15N N5 C17N 109.12(16) . . ?
C19N N7 C21N 108.01(17) . . ?
C23N N7 C19N 109.45(16) . . ?
C23N N7 C21N 109.03(17) . . ?
C3N N1 C1N 109.13(16) . . ?
C3N N1 C5N 109.03(18) . . ?
C5N N1 C1N 108.36(18) . . ?
O31 C29 C30 119.43(16) . . ?
O31 C29 C34 118.02(16) . . ?
C30 C29 C34 122.53(17) . . ?
N6 C14N H14D 110.1 . . ?
N6 C14N H14E 110.1 . . ?
N6 C14N C13N 108.20(15) . . ?
H14D C14N H14E 108.4 . . ?
C13N C14N H14D 110.1 . . ?
C13N C14N H14E 110.1 . . ?
C15 C20 C21 127.73(16) . . ?
C19 C20 C15 116.25(18) . . ?
C19 C20 C21 116.01(17) . . ?
C29 C30 C39 127.44(16) . . ?
C31 C30 C29 115.98(18) . . ?
C31 C30 C39 116.58(17) . . ?
N8 C20N H20A 110.1 . . ?
N8 C20N H20B 110.1 . . ?
N8 C20N C19N 107.79(15) . . ?
H20A C20N H20B 108.5 . . ?
C19N C20N H20A 110.1 . . ?
C19N C20N H20B 110.1 . . ?
N4 C10N H10D 110.1 . . ?
N4 C10N H10E 110.1 . . ?
N4 C10N C9N 107.97(15) . . ?
H10D C10N H10E 108.4 . . ?
C9N C10N H10D 110.1 . . ?
C9N C10N H10E 110.1 . . ?
O11 C1 C2 118.94(17) . . ?
O11 C1 C6 118.12(16) . . ?
C6 C1 C2 122.90(17) . . ?
O41 C43 C48 119.25(16) . . ?
O41 C43 C44 117.86(16) . . ?
C48 C43 C44 122.86(17) . . ?
N5 C13N C14N 110.43(15) . . ?
N5 C13N H13D 109.6 . . ?
N5 C13N H13E 109.6 . . ?
C14N C13N H13D 109.6 . . ?
C14N C13N H13E 109.6 . . ?
H13D C13N H13E 108.1 . . ?
C1 C2 C11 128.01(16) . . ?
C3 C2 C1 116.10(18) . . ?
C3 C2 C11 115.89(17) . . ?
C36 C35 C34 116.45(16) . . ?
C36 C35 C37 108.11(18) . . ?
C36 C35 C38 105.90(16) . . ?
C37 C35 C34 110.49(16) . . ?
C37 C35 C38 107.86(17) . . ?
C38 C35 C34 107.65(17) . . ?
N3 C9N C10N 110.07(15) . . ?
N3 C9N H9NA 109.6 . . ?
N3 C9N H9NB 109.6 . . ?
C10N C9N H9NA 109.6 . . ?
C10N C9N H9NB 109.6 . . ?
H9NA C9N H9NB 108.2 . . ?
C1 C6 C7 127.45(16) . . ?
C5 C6 C1 116.34(18) . . ?
C5 C6 C7 116.19(18) . . ?
O21 C15 C20 118.02(16) . . ?
O21 C15 C16 119.29(17) . . ?
C16 C15 C20 122.65(17) . . ?
C15 C16 C25 127.37(16) . . ?
C17 C16 C15 116.49(18) . . ?
C17 C16 C25 116.14(17) . . ?
C29 C34 C35 127.89(17) . . ?
C33 C34 C29 116.45(18) . . ?
C33 C34 C35 115.61(17) . . ?
N2 C2N H2NA 110.0 . . ?
N2 C2N H2NB 110.0 . . ?
N2 C2N C1N 108.29(15) . . ?
H2NA C2N H2NB 108.4 . . ?
C1N C2N H2NA 110.0 . . ?
C1N C2N H2NB 110.0 . . ?
C43 C48 C49 127.51(16) . . ?
C47 C48 C43 115.79(18) . . ?
C47 C48 C49 116.70(17) . . ?
C13 C11 C2 115.28(16) . . ?
C13 C11 C12 105.95(16) . . ?
C14 C11 C2 110.11(16) . . ?
C14 C11 C13 108.82(18) . . ?
C14 C11 C12 108.11(17) . . ?
C12 C11 C2 108.29(17) . . ?
H40A C40 H40B 109.5 . . ?
H40A C40 H40C 109.5 . . ?
H40B C40 H40C 109.5 . . ?
C39 C40 H40A 109.5 . . ?
C39 C40 H40B 109.5 . . ?
C39 C40 H40C 109.5 . . ?
N7 C19N C20N 111.05(15) . . ?
N7 C19N H19A 109.4 . . ?
N7 C19N H19B 109.4 . . ?
C20N C19N H19A 109.4 . . ?
C20N C19N H19B 109.4 . . ?
H19A C19N H19B 108.0 . . ?
C28 C25 C16 115.70(16) . . ?
C28 C25 C26 108.38(18) . . ?
C28 C25 C27 106.08(16) . . ?
C26 C25 C16 110.07(16) . . ?
C26 C25 C27 108.19(17) . . ?
C27 C25 C16 108.14(17) . . ?
C56 C53 C44 110.54(16) . . ?
C56 C53 C55 108.21(18) . . ?
C56 C53 C54 107.91(17) . . ?
C55 C53 C44 116.31(16) . . ?
C55 C53 C54 106.00(16) . . ?
C54 C53 C44 107.49(17) . . ?
C34 C33 H33 118.9 . . ?
C32 C33 C34 122.23(19) . . ?
C32 C33 H33 118.9 . . ?
H22A C22 H22B 109.5 . . ?
H22A C22 H22C 109.5 . . ?
H22B C22 H22C 109.5 . . ?
C21 C22 H22A 109.5 . . ?
C21 C22 H22B 109.5 . . ?
C21 C22 H22C 109.5 . . ?
H9A C9 H9B 109.5 . . ?
H9A C9 H9C 109.5 . . ?
H9B C9 H9C 109.5 . . ?
C7 C9 H9A 109.5 . . ?
C7 C9 H9B 109.5 . . ?
C7 C9 H9C 109.5 . . ?
C43 C44 C53 128.12(17) . . ?
C45 C44 C43 116.64(18) . . ?
C45 C44 C53 115.21(17) . . ?
N6 C18N H18A 110.1 . . ?
N6 C18N H18B 110.1 . . ?
N6 C18N C17N 108.02(15) . . ?
H18A C18N H18B 108.4 . . ?
C17N C18N H18A 110.1 . . ?
C17N C18N H18B 110.1 . . ?
C2 C3 H3 118.9 . . ?
C4 C3 C2 122.11(19) . . ?
C4 C3 H3 118.9 . . ?
C22 C21 C20 110.21(15) . . ?
C22 C21 C23 107.31(17) . . ?
C24 C21 C20 117.07(16) . . ?
C24 C21 C22 107.82(17) . . ?
C24 C21 C23 105.73(17) . . ?
C23 C21 C20 108.23(17) . . ?
C44 C45 H45 119.1 . . ?
C46 C45 C44 121.86(19) . . ?
C46 C45 H45 119.1 . . ?
C40 C39 C30 110.12(15) . . ?
C40 C39 C41 107.52(16) . . ?
C40 C39 C42 108.71(16) . . ?
C41 C39 C30 109.15(16) . . ?
C42 C39 C30 115.42(16) . . ?
C42 C39 C41 105.57(16) . . ?
N5 C17N C18N 110.95(16) . . ?
N5 C17N H17A 109.4 . . ?
N5 C17N H17B 109.4 . . ?
C18N C17N H17A 109.4 . . ?
C18N C17N H17B 109.4 . . ?
H17A C17N H17B 108.0 . . ?
C48 C49 C50 109.22(16) . . ?
C51 C49 C48 109.74(15) . . ?
C51 C49 C50 106.99(16) . . ?
C52 C49 C48 116.12(16) . . ?
C52 C49 C51 108.73(16) . . ?
C52 C49 C50 105.60(16) . . ?
C49 C51 H51A 109.5 . . ?
C49 C51 H51B 109.5 . . ?
C49 C51 H51C 109.5 . . ?
H51A C51 H51B 109.5 . . ?
H51A C51 H51C 109.5 . . ?
H51B C51 H51C 109.5 . . ?
C9 C7 C6 110.39(15) . . ?
C9 C7 C8 108.34(16) . . ?
C9 C7 C10 107.57(17) . . ?
C8 C7 C6 116.19(16) . . ?
C8 C7 C10 105.73(17) . . ?
C10 C7 C6 108.22(16) . . ?
N1 C1N C2N 110.75(16) . . ?
N1 C1N H1NA 109.5 . . ?
N1 C1N H1NB 109.5 . . ?
C2N C1N H1NA 109.5 . . ?
C2N C1N H1NB 109.5 . . ?
H1NA C1N H1NB 108.1 . . ?
N8 C22N H22D 110.1 . . ?
N8 C22N H22E 110.1 . . ?
N8 C22N C21N 108.09(17) . . ?
H22D C22N H22E 108.4 . . ?
C21N C22N H22D 110.1 . . ?
C21N C22N H22E 110.1 . . ?
C11 C13 H13A 109.5 . . ?
C11 C13 H13B 109.5 . . ?
C11 C13 H13C 109.5 . . ?
H13A C13 H13B 109.5 . . ?
H13A C13 H13C 109.5 . . ?
H13B C13 H13C 109.5 . . ?
N4 C12N H12D 110.1 . . ?
N4 C12N H12E 110.1 . . ?
N4 C12N C11N 107.81(16) . . ?
H12D C12N H12E 108.5 . . ?
C11N C12N H12D 110.1 . . ?
C11N C12N H12E 110.1 . . ?
C16 C17 H17 118.9 . . ?
C18 C17 C16 122.15(19) . . ?
C18 C17 H17 118.9 . . ?
N5 C15N H15A 109.5 . . ?
N5 C15N H15B 109.5 . . ?
N5 C15N C16N 110.69(15) . . ?
H15A C15N H15B 108.1 . . ?
C16N C15N H15A 109.5 . . ?
C16N C15N H15B 109.5 . . ?
C48 C47 H47 118.7 . . ?
C46 C47 C48 122.57(19) . . ?
C46 C47 H47 118.7 . . ?
C30 C31 H31 118.8 . . ?
C32 C31 C30 122.45(19) . . ?
C32 C31 H31 118.8 . . ?
C6 C5 H5 119.0 . . ?
C4 C5 C6 122.0(2) . . ?
C4 C5 H5 119.0 . . ?
C39 C41 H41A 109.5 . . ?
C39 C41 H41B 109.5 . . ?
C39 C41 H41C 109.5 . . ?
H41A C41 H41B 109.5 . . ?
H41A C41 H41C 109.5 . . ?
H41B C41 H41C 109.5 . . ?
C25 C28 H28A 109.5 . . ?
C25 C28 H28B 109.5 . . ?
C25 C28 H28C 109.5 . . ?
H28A C28 H28B 109.5 . . ?
H28A C28 H28C 109.5 . . ?
H28B C28 H28C 109.5 . . ?
C35 C36 H36A 109.5 . . ?
C35 C36 H36B 109.5 . . ?
C35 C36 H36C 109.5 . . ?
H36A C36 H36B 109.5 . . ?
H36A C36 H36C 109.5 . . ?
H36B C36 H36C 109.5 . . ?
C45 C46 H46 120.2 . . ?
C47 C46 C45 119.66(18) . . ?
C47 C46 H46 120.2 . . ?
C17 C18 H18 120.3 . . ?
C19 C18 C17 119.44(19) . . ?
C19 C18 H18 120.3 . . ?
C49 C52 H52A 109.5 . . ?
C49 C52 H52B 109.5 . . ?
C49 C52 H52C 109.5 . . ?
H52A C52 H52B 109.5 . . ?
H52A C52 H52C 109.5 . . ?
H52B C52 H52C 109.5 . . ?
C21 C24 H24A 109.5 . . ?
C21 C24 H24B 109.5 . . ?
C21 C24 H24C 109.5 . . ?
H24A C24 H24B 109.5 . . ?
H24A C24 H24C 109.5 . . ?
H24B C24 H24C 109.5 . . ?
C35 C37 H37A 109.5 . . ?
C35 C37 H37B 109.5 . . ?
C35 C37 H37C 109.5 . . ?
H37A C37 H37B 109.5 . . ?
H37A C37 H37C 109.5 . . ?
H37B C37 H37C 109.5 . . ?
N3 C7N H7NA 109.7 . . ?
N3 C7N H7NB 109.7 . . ?
N3 C7N C8N 109.73(15) . . ?
H7NA C7N H7NB 108.2 . . ?
C8N C7N H7NA 109.7 . . ?
C8N C7N H7NB 109.7 . . ?
C7 C8 H8A 109.5 . . ?
C7 C8 H8B 109.5 . . ?
C7 C8 H8C 109.5 . . ?
H8A C8 H8B 109.5 . . ?
H8A C8 H8C 109.5 . . ?
H8B C8 H8C 109.5 . . ?
C33 C32 C31 119.71(18) . . ?
C33 C32 H32 120.1 . . ?
C31 C32 H32 120.1 . . ?
C20 C19 H19 118.8 . . ?
C18 C19 C20 122.31(19) . . ?
C18 C19 H19 118.8 . . ?
C39 C42 H42A 109.5 . . ?
C39 C42 H42B 109.5 . . ?
C39 C42 H42C 109.5 . . ?
H42A C42 H42B 109.5 . . ?
H42A C42 H42C 109.5 . . ?
H42B C42 H42C 109.5 . . ?
C11 C14 H14A 109.5 . . ?
C11 C14 H14B 109.5 . . ?
C11 C14 H14C 109.5 . . ?
H14A C14 H14B 109.5 . . ?
H14A C14 H14C 109.5 . . ?
H14B C14 H14C 109.5 . . ?
C49 C50 H50A 109.5 . . ?
C49 C50 H50B 109.5 . . ?
C49 C50 H50C 109.5 . . ?
H50A C50 H50B 109.5 . . ?
H50A C50 H50C 109.5 . . ?
H50B C50 H50C 109.5 . . ?
N4 C8N C7N 108.31(16) . . ?
N4 C8N H8NA 110.0 . . ?
N4 C8N H8NB 110.0 . . ?
C7N C8N H8NA 110.0 . . ?
C7N C8N H8NB 110.0 . . ?
H8NA C8N H8NB 108.4 . . ?
C25 C26 H26A 109.5 . . ?
C25 C26 H26B 109.5 . . ?
C25 C26 H26C 109.5 . . ?
H26A C26 H26B 109.5 . . ?
H26A C26 H26C 109.5 . . ?
H26B C26 H26C 109.5 . . ?
N6 C16N C15N 108.00(15) . . ?
N6 C16N H16A 110.1 . . ?
N6 C16N H16B 110.1 . . ?
C15N C16N H16A 110.1 . . ?
C15N C16N H16B 110.1 . . ?
H16A C16N H16B 108.4 . . ?
N7 C23N H23D 109.4 . . ?
N7 C23N H23E 109.4 . . ?
N7 C23N C24N 111.00(16) . . ?
H23D C23N H23E 108.0 . . ?
C24N C23N H23D 109.4 . . ?
C24N C23N H23E 109.4 . . ?
C35 C38 H38A 109.5 . . ?
C35 C38 H38B 109.5 . . ?
C35 C38 H38C 109.5 . . ?
H38A C38 H38B 109.5 . . ?
H38A C38 H38C 109.5 . . ?
H38B C38 H38C 109.5 . . ?
N3 C11N C12N 110.58(17) . . ?
N3 C11N H11A 109.5 . . ?
N3 C11N H11B 109.5 . . ?
C12N C11N H11A 109.5 . . ?
C12N C11N H11B 109.5 . . ?
H11A C11N H11B 108.1 . . ?
C3 C4 H4 120.1 . . ?
C5 C4 C3 119.73(18) . . ?
C5 C4 H4 120.1 . . ?
C53 C56 H56A 109.5 . . ?
C53 C56 H56B 109.5 . . ?
C53 C56 H56C 109.5 . . ?
H56A C56 H56B 109.5 . . ?
H56A C56 H56C 109.5 . . ?
H56B C56 H56C 109.5 . . ?
C11 C12 H12A 109.5 . . ?
C11 C12 H12B 109.5 . . ?
C11 C12 H12C 109.5 . . ?
H12A C12 H12B 109.5 . . ?
H12A C12 H12C 109.5 . . ?
H12B C12 H12C 109.5 . . ?
C53 C55 H55A 109.5 . . ?
C53 C55 H55B 109.5 . . ?
C53 C55 H55C 109.5 . . ?
H55A C55 H55B 109.5 . . ?
H55A C55 H55C 109.5 . . ?
H55B C55 H55C 109.5 . . ?
N1 C3N H3NA 109.4 . . ?
N1 C3N H3NB 109.4 . . ?
N1 C3N C4N 111.00(17) . . ?
H3NA C3N H3NB 108.0 . . ?
C4N C3N H3NA 109.4 . . ?
C4N C3N H3NB 109.4 . . ?
C25 C27 H27A 109.5 . . ?
C25 C27 H27B 109.5 . . ?
C25 C27 H27C 109.5 . . ?
H27A C27 H27B 109.5 . . ?
H27A C27 H27C 109.5 . . ?
H27B C27 H27C 109.5 . . ?
C21 C23 H23A 109.5 . . ?
C21 C23 H23B 109.5 . . ?
C21 C23 H23C 109.5 . . ?
H23A C23 H23B 109.5 . . ?
H23A C23 H23C 109.5 . . ?
H23B C23 H23C 109.5 . . ?
N7 C21N C22N 110.75(17) . . ?
N7 C21N H21A 109.5 . . ?
N7 C21N H21B 109.5 . . ?
C22N C21N H21A 109.5 . . ?
C22N C21N H21B 109.5 . . ?
H21A C21N H21B 108.1 . . ?
C53 C54 H54A 109.5 . . ?
C53 C54 H54B 109.5 . . ?
C53 C54 H54C 109.5 . . ?
H54A C54 H54B 109.5 . . ?
H54A C54 H54C 109.5 . . ?
H54B C54 H54C 109.5 . . ?
C7 C10 H10A 109.5 . . ?
C7 C10 H10B 109.5 . . ?
C7 C10 H10C 109.5 . . ?
H10A C10 H10B 109.5 . . ?
H10A C10 H10C 109.5 . . ?
H10B C10 H10C 109.5 . . ?
N2 C4N C3N 108.82(16) . . ?
N2 C4N H4NA 109.9 . . ?
N2 C4N H4NB 109.9 . . ?
C3N C4N H4NA 109.9 . . ?
C3N C4N H4NB 109.9 . . ?
H4NA C4N H4NB 108.3 . . ?
N8 C24N C23N 108.19(16) . . ?
N8 C24N H24D 110.1 . . ?
N8 C24N H24E 110.1 . . ?
C23N C24N H24D 110.1 . . ?
C23N C24N H24E 110.1 . . ?
H24D C24N H24E 108.4 . . ?
N2 C6N H6NA 110.0 . . ?
N2 C6N H6NB 110.0 . . ?
N2 C6N C5N 108.27(18) . . ?
H6NA C6N H6NB 108.4 . . ?
C5N C6N H6NA 110.0 . . ?
C5N C6N H6NB 110.0 . . ?
N1 C5N C6N 110.69(18) . . ?
N1 C5N H5NA 109.5 . . ?
N1 C5N H5NB 109.5 . . ?
C6N C5N H5NA 109.5 . . ?
C6N C5N H5NB 109.5 . . ?
H5NA C5N H5NB 108.1 . . ?

loop_
_geom_bond_atom_site_label_1
_geom_bond_atom_site_label_2
_geom_bond_distance
_geom_bond_site_symmetry_2
_geom_bond_publ_flag
P1 O11 1.6331(13) . ?
P1 O14 1.5616(14) . ?
P1 O13 1.5040(13) . ?
P1 O12 1.4798(15) . ?
P2 O21 1.6378(13) . ?
P2 O24 1.5667(13) . ?
P2 O23 1.4976(13) . ?
P2 O22 1.4794(14) . ?
P3 O31 1.6328(13) . ?
P3 O33 1.4941(13) . ?
P3 O32 1.4820(15) . ?
P3 O34 1.5676(14) . ?
P4 O41 1.6343(13) . ?
P4 O44 1.5631(14) . ?
P4 O42 1.4750(16) . ?
P4 O43 1.4912(14) . ?
O21 C15 1.392(2) . ?
O31 C29 1.391(2) . ?
O41 C43 1.394(2) . ?
O11 C1 1.393(2) . ?
O24 H24 0.868(14) . ?
O14 H14 0.877(14) . ?
O34 H34 0.901(14) . ?
O44 H44 0.871(15) . ?
N6 H6 0.895(14) . ?
N6 C14N 1.496(2) . ?
N6 C18N 1.488(2) . ?
N6 C16N 1.498(2) . ?
N4 H4A 0.894(14) . ?
N4 C10N 1.496(2) . ?
N4 C12N 1.489(3) . ?
N4 C8N 1.488(2) . ?
N3 C9N 1.477(2) . ?
N3 C7N 1.477(3) . ?
N3 C11N 1.474(3) . ?
N2 H2 0.898(14) . ?
N2 C2N 1.489(2) . ?
N2 C4N 1.478(3) . ?
N2 C6N 1.484(3) . ?
N8 H8 0.881(14) . ?
N8 C20N 1.496(2) . ?
N8 C22N 1.488(3) . ?
N8 C24N 1.483(3) . ?
N5 C13N 1.480(2) . ?
N5 C17N 1.477(3) . ?
N5 C15N 1.476(2) . ?
N7 C19N 1.474(3) . ?
N7 C23N 1.470(3) . ?
N7 C21N 1.477(3) . ?
N1 C1N 1.478(3) . ?
N1 C3N 1.465(3) . ?
N1 C5N 1.470(3) . ?
C29 C30 1.418(3) . ?
C29 C34 1.418(3) . ?
C14N H14D 0.9900 . ?
C14N H14E 0.9900 . ?
C14N C13N 1.536(2) . ?
C20 C15 1.415(3) . ?
C20 C21 1.553(3) . ?
C20 C19 1.396(3) . ?
C30 C39 1.550(3) . ?
C30 C31 1.401(3) . ?
C20N H20A 0.9900 . ?
C20N H20B 0.9900 . ?
C20N C19N 1.534(3) . ?
C10N H10D 0.9900 . ?
C10N H10E 0.9900 . ?
C10N C9N 1.537(2) . ?
C1 C2 1.415(3) . ?
C1 C6 1.413(3) . ?
C43 C48 1.415(3) . ?
C43 C44 1.415(3) . ?
C13N H13D 0.9900 . ?
C13N H13E 0.9900 . ?
C2 C11 1.550(3) . ?
C2 C3 1.398(3) . ?
C35 C34 1.553(3) . ?
C35 C36 1.538(3) . ?
C35 C37 1.539(3) . ?
C35 C38 1.548(3) . ?
C9N H9NA 0.9900 . ?
C9N H9NB 0.9900 . ?
C6 C7 1.556(3) . ?
C6 C5 1.400(3) . ?
C15 C16 1.411(3) . ?
C16 C25 1.555(3) . ?
C16 C17 1.393(3) . ?
C34 C33 1.396(3) . ?
C2N H2NA 0.9900 . ?
C2N H2NB 0.9900 . ?
C2N C1N 1.535(3) . ?
C48 C49 1.547(3) . ?
C48 C47 1.399(3) . ?
C11 C13 1.536(3) . ?
C11 C14 1.533(3) . ?
C11 C12 1.549(3) . ?
C40 H40A 0.9800 . ?
C40 H40B 0.9800 . ?
C40 H40C 0.9800 . ?
C40 C39 1.537(3) . ?
C19N H19A 0.9900 . ?
C19N H19B 0.9900 . ?
C25 C28 1.534(3) . ?
C25 C26 1.539(3) . ?
C25 C27 1.548(3) . ?
C53 C44 1.555(3) . ?
C53 C56 1.535(3) . ?
C53 C55 1.540(3) . ?
C53 C54 1.549(3) . ?
C33 H33 0.9500 . ?
C33 C32 1.375(3) . ?
C22 H22A 0.9800 . ?
C22 H22B 0.9800 . ?
C22 H22C 0.9800 . ?
C22 C21 1.537(3) . ?
C9 H9A 0.9800 . ?
C9 H9B 0.9800 . ?
C9 H9C 0.9800 . ?
C9 C7 1.535(3) . ?
C44 C45 1.390(3) . ?
C18N H18A 0.9900 . ?
C18N H18B 0.9900 . ?
C18N C17N 1.533(3) . ?
C3 H3 0.9500 . ?
C3 C4 1.384(3) . ?
C21 C24 1.534(3) . ?
C21 C23 1.544(3) . ?
C45 H45 0.9500 . ?
C45 C46 1.384(3) . ?
C39 C41 1.546(3) . ?
C39 C42 1.541(3) . ?
C17N H17A 0.9900 . ?
C17N H17B 0.9900 . ?
C49 C51 1.540(3) . ?
C49 C52 1.537(3) . ?
C49 C50 1.548(3) . ?
C51 H51A 0.9800 . ?
C51 H51B 0.9800 . ?
C51 H51C 0.9800 . ?
C7 C8 1.540(3) . ?
C7 C10 1.543(3) . ?
C1N H1NA 0.9900 . ?
C1N H1NB 0.9900 . ?
C22N H22D 0.9900 . ?
C22N H22E 0.9900 . ?
C22N C21N 1.537(3) . ?
C13 H13A 0.9800 . ?
C13 H13B 0.9800 . ?
C13 H13C 0.9800 . ?
C12N H12D 0.9900 . ?
C12N H12E 0.9900 . ?
C12N C11N 1.535(3) . ?
C17 H17 0.9500 . ?
C17 C18 1.383(3) . ?
C15N H15A 0.9900 . ?
C15N H15B 0.9900 . ?
C15N C16N 1.537(3) . ?
C47 H47 0.9500 . ?
C47 C46 1.375(3) . ?
C31 H31 0.9500 . ?
C31 C32 1.376(3) . ?
C5 H5 0.9500 . ?
C5 C4 1.376(3) . ?
C41 H41A 0.9800 . ?
C41 H41B 0.9800 . ?
C41 H41C 0.9800 . ?
C28 H28A 0.9800 . ?
C28 H28B 0.9800 . ?
C28 H28C 0.9800 . ?
C36 H36A 0.9800 . ?
C36 H36B 0.9800 . ?
C36 H36C 0.9800 . ?
C46 H46 0.9500 . ?
C18 H18 0.9500 . ?
C18 C19 1.377(3) . ?
C52 H52A 0.9800 . ?
C52 H52B 0.9800 . ?
C52 H52C 0.9800 . ?
C24 H24A 0.9800 . ?
C24 H24B 0.9800 . ?
C24 H24C 0.9800 . ?
C37 H37A 0.9800 . ?
C37 H37B 0.9800 . ?
C37 H37C 0.9800 . ?
C7N H7NA 0.9900 . ?
C7N H7NB 0.9900 . ?
C7N C8N 1.542(3) . ?
C8 H8A 0.9800 . ?
C8 H8B 0.9800 . ?
C8 H8C 0.9800 . ?
C32 H32 0.9500 . ?
C19 H19 0.9500 . ?
C42 H42A 0.9800 . ?
C42 H42B 0.9800 . ?
C42 H42C 0.9800 . ?
C14 H14A 0.9800 . ?
C14 H14B 0.9800 . ?
C14 H14C 0.9800 . ?
C50 H50A 0.9800 . ?
C50 H50B 0.9800 . ?
C50 H50C 0.9800 . ?
C8N H8NA 0.9900 . ?
C8N H8NB 0.9900 . ?
C26 H26A 0.9800 . ?
C26 H26B 0.9800 . ?
C26 H26C 0.9800 . ?
C16N H16A 0.9900 . ?
C16N H16B 0.9900 . ?
C23N H23D 0.9900 . ?
C23N H23E 0.9900 . ?
C23N C24N 1.533(3) . ?
C38 H38A 0.9800 . ?
C38 H38B 0.9800 . ?
C38 H38C 0.9800 . ?
C11N H11A 0.9900 . ?
C11N H11B 0.9900 . ?
C4 H4 0.9500 . ?
C56 H56A 0.9800 . ?
C56 H56B 0.9800 . ?
C56 H56C 0.9800 . ?
C12 H12A 0.9800 . ?
C12 H12B 0.9800 . ?
C12 H12C 0.9800 . ?
C55 H55A 0.9800 . ?
C55 H55B 0.9800 . ?
C55 H55C 0.9800 . ?
C3N H3NA 0.9900 . ?
C3N H3NB 0.9900 . ?
C3N C4N 1.524(3) . ?
C27 H27A 0.9800 . ?
C27 H27B 0.9800 . ?
C27 H27C 0.9800 . ?
C23 H23A 0.9800 . ?
C23 H23B 0.9800 . ?
C23 H23C 0.9800 . ?
C21N H21A 0.9900 . ?
C21N H21B 0.9900 . ?
C54 H54A 0.9800 . ?
C54 H54B 0.9800 . ?
C54 H54C 0.9800 . ?
C10 H10A 0.9800 . ?
C10 H10B 0.9800 . ?
C10 H10C 0.9800 . ?
C4N H4NA 0.9900 . ?
C4N H4NB 0.9900 . ?
C24N H24D 0.9900 . ?
C24N H24E 0.9900 . ?
C6N H6NA 0.9900 . ?
C6N H6NB 0.9900 . ?
C6N C5N 1.541(3) . ?
C5N H5NA 0.9900 . ?
C5N H5NB 0.9900 . ?

loop_
_geom_hbond_atom_site_label_D
_geom_hbond_atom_site_label_H
_geom_hbond_atom_site_label_A
_geom_hbond_distance_DH
_geom_hbond_distance_HA
_geom_hbond_distance_DA
_geom_hbond_angle_DHA
_geom_hbond_site_symmetry_A
O24 H24 N3 0.868(14) 1.766(15) 2.6213(19) 168(2) 2_445
O14 H14 N5 0.877(14) 1.751(15) 2.615(2) 168(2) .
O34 H34 N7 0.901(14) 1.747(15) 2.638(2) 169(2) .
O44 H44 N1 0.871(15) 1.789(15) 2.647(2) 168(2) 2_445
N6 H6 O43 0.895(14) 1.696(15) 2.583(2) 170.9(19) 2
N4 H4A O33 0.894(14) 1.700(15) 2.5876(19) 171.6(19) 2
N2 H2 O13 0.898(14) 1.664(15) 2.5598(19) 175(2) .
N8 H8 O23 0.881(14) 1.703(15) 2.5833(19) 178(2) .
C14N H14D O32 0.99 2.31 3.115(2) 137.7 2
C14N H14E O23 0.99 2.37 3.338(2) 167.0 4_666
C20N H20A O43 0.99 2.29 3.225(2) 158.0 3
C20N H20B O42 0.99 2.24 3.107(2) 145.3 .
C10N H10D O13 0.99 2.43 3.407(2) 171.2 3_566
C10N H10E O14 0.99 2.51 3.430(2) 155.4 .
C13N H13D O22 0.99 2.60 3.332(2) 130.8 4_666
C9N H9NA O13 0.99 2.33 3.279(2) 159.6 .
C9N H9NB O12 0.99 2.48 3.264(2) 135.4 3_566
C2N H2NA O24 0.99 2.33 3.317(2) 174.8 2_455
C2N H2NB O33 0.99 2.37 3.278(3) 153.0 4_566
C1N H1NA O34 0.99 2.62 3.498(3) 147.6 4_566
C1N H1NB O23 0.99 2.53 3.331(2) 137.8 2_455
C22N H22D O42 0.99 2.51 3.334(3) 141.0 .
C8N H8NB O12 0.99 2.44 3.246(3) 138.2 3_566
C16N H16A O22 0.99 2.50 3.267(3) 134.2 4_666
C3N H3NB O34 0.99 2.62 3.491(3) 146.5 4_566

loop_
_geom_torsion_atom_site_label_1
_geom_torsion_atom_site_label_2
_geom_torsion_atom_site_label_3
_geom_torsion_atom_site_label_4
_geom_torsion
_geom_torsion_site_symmetry_1
_geom_torsion_site_symmetry_2
_geom_torsion_site_symmetry_3
_geom_torsion_site_symmetry_4
_geom_torsion_publ_flag
P1 O11 C1 C2 89.69(18) . . . . ?
P1 O11 C1 C6 -92.71(18) . . . . ?
P2 O21 C15 C20 91.73(18) . . . . ?
P2 O21 C15 C16 -90.49(18) . . . . ?
P3 O31 C29 C30 91.13(18) . . . . ?
P3 O31 C29 C34 -90.81(18) . . . . ?
P4 O41 C43 C48 -91.36(18) . . . . ?
P4 O41 C43 C44 90.82(17) . . . . ?
O21 C15 C16 C25 -7.8(3) . . . . ?
O21 C15 C16 C17 172.77(16) . . . . ?
O31 C29 C30 C39 6.3(3) . . . . ?
O31 C29 C30 C31 -173.26(16) . . . . ?
O31 C29 C34 C35 -9.7(3) . . . . ?
O31 C29 C34 C33 173.17(16) . . . . ?
O41 C43 C48 C49 -5.7(3) . . . . ?
O41 C43 C48 C47 173.72(15) . . . . ?
O41 C43 C44 C53 9.2(3) . . . . ?
O41 C43 C44 C45 -173.21(16) . . . . ?
O11 C1 C2 C11 8.4(3) . . . . ?
O11 C1 C2 C3 -172.55(16) . . . . ?
O11 C1 C6 C7 -9.1(3) . . . . ?
O11 C1 C6 C5 172.73(15) . . . . ?
O24 P2 O21 C15 -47.89(14) . . . . ?
O14 P1 O11 C1 50.37(15) . . . . ?
O23 P2 O21 C15 -160.72(13) . . . . ?
O13 P1 O11 C1 163.35(14) . . . . ?
O33 P3 O31 C29 160.46(14) . . . . ?
O32 P3 O31 C29 -71.93(15) . . . . ?
O34 P3 O31 C29 46.74(15) . . . . ?
O22 P2 O21 C15 71.70(15) . . . . ?
O12 P1 O11 C1 -69.99(15) . . . . ?
O44 P4 O41 C43 -46.78(15) . . . . ?
O42 P4 O41 C43 72.04(15) . . . . ?
O43 P4 O41 C43 -159.60(14) . . . . ?
N6 C14N C13N N5 -7.3(2) . . . . ?
N6 C18N C17N N5 -6.0(2) . . . . ?
N4 C10N C9N N3 12.3(2) . . . . ?
N4 C12N C11N N3 11.3(3) . . . . ?
N3 C7N C8N N4 11.6(2) . . . . ?
N2 C2N C1N N1 -0.7(2) . . . . ?
N2 C6N C5N N1 -1.6(3) . . . . ?
N8 C20N C19N N7 -5.6(2) . . . . ?
N8 C22N C21N N7 -4.1(3) . . . . ?
N5 C15N C16N N6 -6.4(2) . . . . ?
N7 C23N C24N N8 -3.3(3) . . . . ?
N1 C3N C4N N2 -2.3(3) . . . . ?
C29 C30 C39 C40 -102.9(2) . . . . ?
C29 C30 C39 C41 139.31(19) . . . . ?
C29 C30 C39 C42 20.7(3) . . . . ?
C29 C30 C31 C32 -2.6(3) . . . . ?
C29 C34 C33 C32 2.7(3) . . . . ?
C14N N6 C18N C17N -57.1(2) . . . . ?
C14N N6 C16N C15N 64.1(2) . . . . ?
C20 C15 C16 C25 169.85(18) . . . . ?
C20 C15 C16 C17 -9.6(3) . . . . ?
C30 C29 C34 C35 168.31(18) . . . . ?
C30 C29 C34 C33 -8.8(3) . . . . ?
C30 C31 C32 C33 -3.2(3) . . . . ?
C20N N8 C22N C21N 63.0(2) . . . . ?
C20N N8 C24N C23N -59.0(2) . . . . ?
C10N N4 C12N C11N 54.0(2) . . . . ?
C10N N4 C8N C7N -67.0(2) . . . . ?
C1 C2 C11 C13 15.6(3) . . . . ?
C1 C2 C11 C14 -108.0(2) . . . . ?
C1 C2 C11 C12 134.0(2) . . . . ?
C1 C2 C3 C4 -3.3(3) . . . . ?
C1 C6 C7 C9 111.0(2) . . . . ?
C1 C6 C7 C8 -12.9(3) . . . . ?
C1 C6 C7 C10 -131.6(2) . . . . ?
C1 C6 C5 C4 2.9(3) . . . . ?
C43 C48 C49 C51 104.1(2) . . . . ?
C43 C48 C49 C52 -19.7(3) . . . . ?
C43 C48 C49 C50 -138.93(19) . . . . ?
C43 C48 C47 C46 2.5(3) . . . . ?
C43 C44 C45 C46 -3.4(3) . . . . ?
C13N N5 C17N C18N 62.8(2) . . . . ?
C13N N5 C15N C16N -56.1(2) . . . . ?
C2 C1 C6 C7 168.35(17) . . . . ?
C2 C1 C6 C5 -9.8(3) . . . . ?
C2 C3 C4 C5 -3.1(3) . . . . ?
C35 C34 C33 C32 -174.85(19) . . . . ?
C9N N3 C7N C8N 53.1(2) . . . . ?
C9N N3 C11N C12N -66.1(2) . . . . ?
C6 C1 C2 C11 -169.07(18) . . . . ?
C6 C1 C2 C3 10.0(3) . . . . ?
C6 C5 C4 C3 3.3(3) . . . . ?
C15 C20 C21 C22 -114.5(2) . . . . ?
C15 C20 C21 C24 9.1(3) . . . . ?
C15 C20 C21 C23 128.4(2) . . . . ?
C15 C20 C19 C18 -2.9(3) . . . . ?
C15 C16 C25 C28 -15.8(3) . . . . ?
C15 C16 C25 C26 107.5(2) . . . . ?
C15 C16 C25 C27 -134.5(2) . . . . ?
C15 C16 C17 C18 3.6(3) . . . . ?
C16 C17 C18 C19 2.2(3) . . . . ?
C34 C29 C30 C39 -171.67(17) . . . . ?
C34 C29 C30 C31 8.8(3) . . . . ?
C34 C33 C32 C31 3.2(3) . . . . ?
C2N N2 C4N C3N 62.0(2) . . . . ?
C2N N2 C6N C5N -59.7(2) . . . . ?
C48 C43 C44 C53 -168.55(18) . . . . ?
C48 C43 C44 C45 9.1(3) . . . . ?
C48 C47 C46 C45 2.8(3) . . . . ?
C11 C2 C3 C4 175.85(19) . . . . ?
C19N N7 C23N C24N 60.8(2) . . . . ?
C19N N7 C21N C22N -57.4(2) . . . . ?
C25 C16 C17 C18 -175.84(19) . . . . ?
C53 C44 C45 C46 174.54(19) . . . . ?
C44 C43 C48 C49 172.04(17) . . . . ?
C44 C43 C48 C47 -8.6(3) . . . . ?
C44 C45 C46 C47 -2.3(3) . . . . ?
C18N N6 C14N C13N 64.98(19) . . . . ?
C18N N6 C16N C15N -56.6(2) . . . . ?
C3 C2 C11 C13 -163.50(18) . . . . ?
C3 C2 C11 C14 72.9(2) . . . . ?
C3 C2 C11 C12 -45.1(2) . . . . ?
C21 C20 C15 O21 8.1(3) . . . . ?
C21 C20 C15 C16 -169.64(17) . . . . ?
C21 C20 C19 C18 176.08(19) . . . . ?
C39 C30 C31 C32 177.80(18) . . . . ?
C17N N5 C13N C14N -54.6(2) . . . . ?
C17N N5 C15N C16N 62.8(2) . . . . ?
C49 C48 C47 C46 -178.08(18) . . . . ?
C7 C6 C5 C4 -175.48(19) . . . . ?
C1N N1 C3N C4N -57.6(2) . . . . ?
C1N N1 C5N C6N 60.6(3) . . . . ?
C22N N8 C20N C19N -57.5(2) . . . . ?
C22N N8 C24N C23N 62.1(2) . . . . ?
C12N N4 C10N C9N -67.77(19) . . . . ?
C12N N4 C8N C7N 53.1(2) . . . . ?
C17 C16 C25 C28 163.65(18) . . . . ?
C17 C16 C25 C26 -73.1(2) . . . . ?
C17 C16 C25 C27 44.9(2) . . . . ?
C17 C18 C19 C20 -2.6(3) . . . . ?
C15N N5 C13N C14N 64.26(19) . . . . ?
C15N N5 C17N C18N -55.7(2) . . . . ?
C47 C48 C49 C51 -75.3(2) . . . . ?
C47 C48 C49 C52 160.92(18) . . . . ?
C47 C48 C49 C50 41.7(2) . . . . ?
C31 C30 C39 C40 76.7(2) . . . . ?
C31 C30 C39 C41 -41.1(2) . . . . ?
C31 C30 C39 C42 -159.80(17) . . . . ?
C5 C6 C7 C9 -70.9(2) . . . . ?
C5 C6 C7 C8 165.25(18) . . . . ?
C5 C6 C7 C10 46.6(2) . . . . ?
C36 C35 C34 C29 -9.1(3) . . . . ?
C36 C35 C34 C33 168.05(18) . . . . ?
C37 C35 C34 C29 114.7(2) . . . . ?
C37 C35 C34 C33 -68.1(2) . . . . ?
C7N N3 C9N C10N -67.36(19) . . . . ?
C7N N3 C11N C12N 52.5(2) . . . . ?
C19 C20 C15 O21 -173.10(16) . . . . ?
C19 C20 C15 C16 9.2(3) . . . . ?
C19 C20 C21 C22 66.6(2) . . . . ?
C19 C20 C21 C24 -169.71(18) . . . . ?
C19 C20 C21 C23 -50.4(2) . . . . ?
C8N N4 C10N C9N 53.1(2) . . . . ?
C8N N4 C12N C11N -66.2(2) . . . . ?
C16N N6 C14N C13N -56.2(2) . . . . ?
C16N N6 C18N C17N 63.7(2) . . . . ?
C23N N7 C19N C20N -55.4(2) . . . . ?
C23N N7 C21N C22N 61.5(2) . . . . ?
C38 C35 C34 C29 -127.8(2) . . . . ?
C38 C35 C34 C33 49.4(2) . . . . ?
C11N N3 C9N C10N 51.8(2) . . . . ?
C11N N3 C7N C8N -65.7(2) . . . . ?
C56 C53 C44 C43 -114.3(2) . . . . ?
C56 C53 C44 C45 68.1(2) . . . . ?
C55 C53 C44 C43 9.6(3) . . . . ?
C55 C53 C44 C45 -168.06(18) . . . . ?
C3N N1 C1N C2N 59.2(2) . . . . ?
C3N N1 C5N C6N -58.0(3) . . . . ?
C21N N7 C19N C20N 63.2(2) . . . . ?
C21N N7 C23N C24N -57.2(2) . . . . ?
C54 C53 C44 C43 128.1(2) . . . . ?
C54 C53 C44 C45 -49.5(2) . . . . ?
C4N N2 C2N C1N -59.9(2) . . . . ?
C4N N2 C6N C5N 60.6(2) . . . . ?
C24N N8 C20N C19N 64.1(2) . . . . ?
C24N N8 C22N C21N -57.8(2) . . . . ?
C6N N2 C2N C1N 61.0(2) . . . . ?
C6N N2 C4N C3N -58.7(2) . . . . ?
C5N N1 C1N C2N -59.4(2) . . . . ?
C5N N1 C3N C4N 60.6(2) . . . . ?
